data_1575043
loop_
_publ_author_name
'Chen, Jing-Hua'
'Luo, Jian-Bin'
'He, Zi-Lin'
'Peng, Qing-Peng'
'Wei, Jun-Hua'
'Zhang, Zhi-Zhong'
'Guo, Xiu-Xian'
'Kuang, Dai-Bin'

_publ_section_title
;
 An anti-thermal-quenching organic--inorganic hybrid manganese-based
 single-crystal scintillator for high-temperature X-ray imaging
;
_journal_issue 21
_journal_name_full 'Chemical Science'
_journal_page_first 9375
_journal_page_last 9384
_journal_paper_doi 10.1039/D4SC08499C
_journal_volume 16
_journal_year 2025
_chemical_formula_moiety 'Br4 Mn, C24 H30 N P'
_chemical_formula_sum 'C24 H30 Br4 Mn N P'
_chemical_formula_weight 738.04
_space_group_crystal_system monoclinic
_space_group_IT_number 14
_space_group_name_Hall '-P 2yn'
_space_group_name_H-M_alt 'P 1 21/n 1'
_atom_sites_solution_hydrogens mixed
_atom_sites_solution_primary iterative
_audit_creation_date 2024-08-30
_audit_creation_method
;
Olex2 1.5
(compiled 2023.08.24 svn.re1ec1418 for OlexSys, GUI svn.r6817)
;
_audit_update_record
;
2024-08-30 deposited with the CCDC.	2025-04-15 downloaded from the CCDC.
;
_cell_angle_alpha 90
_cell_angle_beta 100.719(2)
_cell_angle_gamma 90
_cell_formula_units_Z 4
_cell_length_a 13.0435(3)
_cell_length_b 11.7766(3)
_cell_length_c 18.3955(4)
_cell_measurement_reflns_used 5351
_cell_measurement_temperature 149.99(10)
_cell_measurement_theta_max 27.6040
_cell_measurement_theta_min 3.4390
_cell_volume 2776.39(11)
_computing_cell_refinement 'CrysAlisPro 1.171.42.92a (Rigaku OD, 2023)'
_computing_data_collection 'CrysAlisPro 1.171.42.92a (Rigaku OD, 2023)'
_computing_data_reduction 'CrysAlisPro 1.171.42.92a (Rigaku OD, 2023)'
_computing_molecular_graphics 'Olex2 1.5 (Dolomanov et al., 2009)'
_computing_publication_material 'Olex2 1.5 (Dolomanov et al., 2009)'
_computing_structure_refinement 'SHELXL 2019/2 (Sheldrick, 2015)'
_computing_structure_solution 'olex2.solve 1.5 (Bourhis et al., 2015)'
_diffrn_ambient_environment N~2~
_diffrn_ambient_temperature 150.15
_diffrn_detector 'CCD plate'
_diffrn_detector_area_resol_mean 5.2913
_diffrn_detector_type AtlasS2
_diffrn_measured_fraction_theta_full 0.999
_diffrn_measured_fraction_theta_max 0.999
_diffrn_measurement_details
;
List of Runs (angles in degrees, time in seconds):

  # Type    Start    End  Width  t~exp~   \w     \q     \k     \f   Frames
#--------------------------------------------------------------------------
  1  \w     66.00 106.00   1.00   20.00    --    0.27  38.00 -90.00   40
  2  \w    -39.00 -13.00   1.00   20.00    --    0.27  77.00 120.00   26
  3  \w    -72.00 -21.00   1.00   20.00    --    0.27  38.00 -90.00   51
  4  \w    -15.00  34.00   1.00   20.00    --  -29.51 -99.00 -30.00   49
  5  \w     84.00 125.00   1.00   20.00    --   30.06  77.00  30.00   41
  6  \w    110.00 136.00   1.00   20.00    --   30.06  77.00 150.00   26
  7  \w    -24.00   3.00   1.00   20.00    --   30.06  77.00-120.00   27
  8  \w    -77.00  91.00   1.00   20.00    --   30.06 -57.00  30.00  168
;
_diffrn_measurement_device 'four-circle diffractometer'
_diffrn_measurement_method '\w scans'
_diffrn_orient_matrix_type 'CrysAlisPro convention (1999,Acta A55,543-557)'
_diffrn_orient_matrix_UB_11 -0.0359187000
_diffrn_orient_matrix_UB_12 -0.0025136000
_diffrn_orient_matrix_UB_13 0.0245681000
_diffrn_orient_matrix_UB_21 0.0017122000
_diffrn_orient_matrix_UB_22 -0.0601762000
_diffrn_orient_matrix_UB_23 -0.0009236000
_diffrn_orient_matrix_UB_31 0.0420655000
_diffrn_orient_matrix_UB_32 0.0002459000
_diffrn_orient_matrix_UB_33 0.0305856000
_diffrn_radiation_monochromator mirror
_diffrn_radiation_probe x-ray
_diffrn_radiation_type 'Mo K\a'
_diffrn_radiation_wavelength 0.71073
_diffrn_reflns_av_R_equivalents 0.0437
_diffrn_reflns_av_unetI/netI 0.0571
_diffrn_reflns_Laue_measured_fraction_full 0.999
_diffrn_reflns_Laue_measured_fraction_max 0.999
_diffrn_reflns_limit_h_max 15
_diffrn_reflns_limit_h_min -15
_diffrn_reflns_limit_k_max 14
_diffrn_reflns_limit_k_min -13
_diffrn_reflns_limit_l_max 21
_diffrn_reflns_limit_l_min -21
_diffrn_reflns_number 11375
_diffrn_reflns_point_group_measured_fraction_full 0.999
_diffrn_reflns_point_group_measured_fraction_max 0.999
_diffrn_reflns_theta_full 25.025
_diffrn_reflns_theta_max 25.025
_diffrn_reflns_theta_min 2.349
_diffrn_source 'micro-focus sealed X-ray tube'
_diffrn_source_current 3.57
_diffrn_source_power 0.24947159999999996
_diffrn_source_type 'SuperNova (Mo) X-ray Source'
_diffrn_source_voltage 69.88
_exptl_absorpt_coefficient_mu 6.302
_exptl_absorpt_correction_T_max 1.00000
_exptl_absorpt_correction_T_min 0.40070
_exptl_absorpt_correction_type multi-scan
_exptl_absorpt_process_details
;
CrysAlisPro 1.171.42.92a (Rigaku Oxford Diffraction, 2023)
Empirical absorption correction using spherical harmonics,
implemented in SCALE3 ABSPACK scaling algorithm.
;
_exptl_crystal_colour 'clear light colourless'
_exptl_crystal_colour_lustre clear
_exptl_crystal_colour_modifier light
_exptl_crystal_colour_primary colourless
_exptl_crystal_density_diffrn 1.766
_exptl_crystal_description BLOCK
_exptl_crystal_F_000 1444
_exptl_crystal_size_max 0.08
_exptl_crystal_size_mid 0.05
_exptl_crystal_size_min 0.02
_refine_diff_density_max 0.622
_refine_diff_density_min -0.560
_refine_diff_density_rms 0.111
_refine_ls_extinction_method none
_refine_ls_goodness_of_fit_ref 1.029
_refine_ls_hydrogen_treatment mixed
_refine_ls_matrix_type full
_refine_ls_number_parameters 286
_refine_ls_number_reflns 4897
_refine_ls_number_restraints 0
_refine_ls_restrained_S_all 1.029
_refine_ls_R_factor_all 0.0490
_refine_ls_R_factor_gt 0.0376
_refine_ls_shift/su_max 0.001
_refine_ls_shift/su_mean 0.000
_refine_ls_structure_factor_coef Fsqd
_refine_ls_weighting_details 'w=1/[\s^2^(Fo^2^)+(0.0320P)^2^] where P=(Fo^2^+2Fc^2^)/3'
_refine_ls_weighting_scheme calc
_refine_ls_wR_factor_gt 0.0779
_refine_ls_wR_factor_ref 0.0841
_reflns_Friedel_coverage 0.000
_reflns_number_gt 4047
_reflns_number_total 4897
_reflns_threshold_expression 'I > 2\s(I)'
_cod_data_source_file d4sc08499c2.cif
_cod_data_source_block a24010901a0411_1_150_00_auto
_cod_database_code 1575043
_shelx_shelxl_version_number 2019/2
_chemical_oxdiff_formula CHNPMnBr
_shelx_space_group_comment
;
The symmetry employed for this shelxl refinement is uniquely defined
by the following loop, which should always be used as a source of
symmetry information in preference to the above space-group names.
They are only intended as comments.
;
_olex2_refinement_description
;
1.a Secondary CH2 refined with riding coordinates:
 C008(H00A,H00B), C00B(H00D,H00E), C00D(H00G,H00H), C00J(H00L,H00M)
1.b Aromatic/amide H refined with riding coordinates:
 C00A(H00C), C00C(H00F), C00E(H00I), C00F(H00J), C00H(H00K), C00K(H00N),
 C00L(H00O), C00M(H00P), C00N(H00Q), C00O(H00R), C00P(H00S), C00Q(H00T),
 C00R(H00U), C00T(H00Y), C00U(H00Z)
1.c Idealised Me refined as rotating group:
 C00S(H00V,H00W,H00X), C00V(H00,H,HA)
;
_olex2_submission_special_instructions 'No special instructions were received'
_oxdiff_exptl_absorpt_empirical_details
;
Empirical correction (ABSPACK) includes:
- Absorption correction using spherical harmonics
- Frame scaling
- Detector area scaling
;
_oxdiff_exptl_absorpt_empirical_full_max 2.013
_oxdiff_exptl_absorpt_empirical_full_min 0.674

loop_
_space_group_symop_operation_xyz
'x, y, z'
'-x+1/2, y+1/2, -z+1/2'
'-x, -y, -z'
'x-1/2, -y-1/2, z-1/2'

loop_
_atom_site_label
_atom_site_type_symbol
_atom_site_fract_x
_atom_site_fract_y
_atom_site_fract_z
_atom_site_U_iso_or_equiv
_atom_site_adp_type
_atom_site_occupancy
_atom_site_site_symmetry_order
_atom_site_calc_flag
_atom_site_refinement_flags_posn
_atom_site_refinement_flags_adp
_atom_site_refinement_flags_occupancy
_atom_site_disorder_assembly
_atom_site_disorder_group
Br01 Br 0.14427(3) 0.19829(4) 0.71816(2) 0.02405(12) Uani 1 1 d . . . . .
Br02 Br 0.11906(3) 0.32966(4) 0.51365(2) 0.02952(13) Uani 1 1 d . . . . .
Br03 Br 0.20449(4) -0.01559(4) 0.56177(2) 0.03666(15) Uani 1 1 d . . . . .
Br04 Br 0.40465(4) 0.25316(5) 0.62984(3) 0.04094(16) Uani 1 1 d . . . . .
Mn05 Mn 0.21950(5) 0.18714(6) 0.59974(3) 0.02146(17) Uani 1 1 d . . . . .
P006 P 0.68153(8) 0.54754(10) 0.81982(6) 0.0178(2) Uani 1 1 d . . . . .
N007 N 0.3619(3) 0.1197(3) 0.81853(19) 0.0218(8) Uani 1 1 d . . . . .
C008 C 0.4681(3) 0.1688(3) 0.8227(2) 0.0208(10) Uani 1 1 d . . . . .
H00A H 0.490793 0.156980 0.774778 0.025 Uiso 1 1 calc R U . . .
H00B H 0.517824 0.128400 0.861301 0.025 Uiso 1 1 calc R U . . .
C009 C 0.7056(3) 0.6805(3) 0.8670(2) 0.0159(9) Uani 1 1 d . . . . .
C00A C 0.6245(3) 0.7370(4) 0.8913(2) 0.0211(10) Uani 1 1 d . . . . .
H00C H 0.557264 0.703282 0.884630 0.025 Uiso 1 1 calc R U . . .
C00B C 0.5828(3) 0.4703(3) 0.8548(2) 0.0206(10) Uani 1 1 d . . . . .
H00D H 0.598517 0.472641 0.909504 0.025 Uiso 1 1 calc R U . . .
H00E H 0.514715 0.508092 0.838151 0.025 Uiso 1 1 calc R U . . .
C00C C 0.7044(3) 0.6312(4) 0.6837(2) 0.0222(10) Uani 1 1 d . . . . .
H00F H 0.771661 0.654562 0.708397 0.027 Uiso 1 1 calc R U . . .
C00D C 0.4711(3) 0.2938(3) 0.8402(2) 0.0210(10) Uani 1 1 d . . . . .
H00G H 0.462468 0.304959 0.892093 0.025 Uiso 1 1 calc R U . . .
H00H H 0.412682 0.332507 0.807578 0.025 Uiso 1 1 calc R U . . .
C00E C 0.5395(3) 0.5417(4) 0.6864(2) 0.0220(10) Uani 1 1 d . . . . .
H00I H 0.493514 0.503600 0.712672 0.026 Uiso 1 1 calc R U . . .
C00F C 0.8590(3) 0.4610(4) 0.9064(2) 0.0227(10) Uani 1 1 d . . . . .
H00J H 0.830821 0.489557 0.946822 0.027 Uiso 1 1 calc R U . . .
C00G C 0.6382(3) 0.5738(3) 0.7225(2) 0.0180(9) Uani 1 1 d . . . . .
C00H C 0.9398(3) 0.3727(4) 0.7886(2) 0.0246(10) Uani 1 1 d . . . . .
H00K H 0.966803 0.340577 0.748762 0.030 Uiso 1 1 calc R U . . .
C00I C 0.8025(3) 0.4709(3) 0.8338(2) 0.0180(9) Uani 1 1 d . . . . .
C00J C 0.5743(3) 0.3458(3) 0.8294(2) 0.0209(10) Uani 1 1 d . . . . .
H00L H 0.579545 0.341540 0.776473 0.025 Uiso 1 1 calc R U . . .
H00M H 0.632863 0.301805 0.858056 0.025 Uiso 1 1 calc R U . . .
C00K C 0.8046(3) 0.7300(4) 0.8783(2) 0.0218(10) Uani 1 1 d . . . . .
H00N H 0.860414 0.692101 0.861881 0.026 Uiso 1 1 calc R U . . .
C00L C 0.5081(3) 0.5654(4) 0.6117(2) 0.0252(10) Uani 1 1 d . . . . .
H00O H 0.440642 0.543040 0.586894 0.030 Uiso 1 1 calc R U . . .
C00M C 0.8427(3) 0.4253(4) 0.7756(2) 0.0230(10) Uani 1 1 d . . . . .
H00P H 0.803834 0.430038 0.726659 0.028 Uiso 1 1 calc R U . . .
C00N C 0.7403(3) 0.8897(4) 0.9366(2) 0.0243(10) Uani 1 1 d . . . . .
H00Q H 0.752381 0.961074 0.960675 0.029 Uiso 1 1 calc R U . . .
C00O C 0.9968(3) 0.3673(4) 0.8599(2) 0.0247(10) Uani 1 1 d . . . . .
H00R H 1.064564 0.334570 0.868693 0.030 Uiso 1 1 calc R U . . .
C00P C 0.8215(3) 0.8341(4) 0.9131(2) 0.0238(10) Uani 1 1 d . . . . .
H00S H 0.888976 0.867320 0.921007 0.029 Uiso 1 1 calc R U . . .
C00Q C 0.9554(3) 0.4096(4) 0.9185(2) 0.0259(10) Uani 1 1 d . . . . .
H00T H 0.993918 0.403106 0.967456 0.031 Uiso 1 1 calc R U . . .
C00R C 0.6412(3) 0.8421(4) 0.9252(2) 0.0254(10) Uani 1 1 d . . . . .
H00U H 0.585267 0.881408 0.940480 0.030 Uiso 1 1 calc R U . . .
C00S C 0.3553(4) -0.0002(4) 0.7913(3) 0.0340(12) Uani 1 1 d . . . . .
H00V H 0.373800 -0.003034 0.742046 0.051 Uiso 1 1 calc R U . . .
H00W H 0.283925 -0.028388 0.788368 0.051 Uiso 1 1 calc R U . . .
H00X H 0.403685 -0.047711 0.825466 0.051 Uiso 1 1 calc R U . . .
C00T C 0.6722(3) 0.6543(4) 0.6091(2) 0.0260(11) Uani 1 1 d . . . . .
H00Y H 0.717531 0.692991 0.582648 0.031 Uiso 1 1 calc R U . . .
C00U C 0.5740(3) 0.6210(4) 0.5730(2) 0.0259(10) Uani 1 1 d . . . . .
H00Z H 0.552202 0.636441 0.521789 0.031 Uiso 1 1 calc R U . . .
C00V C 0.3242(3) 0.1274(4) 0.8896(2) 0.0323(11) Uani 1 1 d . . . . .
H00 H 0.370244 0.083225 0.927429 0.048 Uiso 1 1 calc R U . . .
H H 0.253097 0.097042 0.883186 0.048 Uiso 1 1 calc R U . . .
HA H 0.324237 0.206986 0.905131 0.048 Uiso 1 1 calc R U . . .
H007 H 0.318(3) 0.159(3) 0.785(2) 0.023(12) Uiso 1 1 d . . . . .

loop_
_atom_site_aniso_label
_atom_site_aniso_U_11
_atom_site_aniso_U_22
_atom_site_aniso_U_33
_atom_site_aniso_U_23
_atom_site_aniso_U_13
_atom_site_aniso_U_12
Br01 0.0195(2) 0.0327(3) 0.0210(2) 0.0019(2) 0.00649(18) 0.0042(2)
Br02 0.0289(3) 0.0373(3) 0.0220(2) 0.0053(2) 0.0039(2) 0.0048(2)
Br03 0.0529(3) 0.0290(3) 0.0306(3) -0.0030(2) 0.0143(2) -0.0069(2)
Br04 0.0231(3) 0.0631(4) 0.0350(3) 0.0076(3) 0.0011(2) -0.0139(3)
Mn05 0.0184(3) 0.0274(4) 0.0190(3) 0.0006(3) 0.0045(3) -0.0019(3)
P006 0.0161(6) 0.0198(6) 0.0183(5) -0.0018(5) 0.0050(4) -0.0012(5)
N007 0.020(2) 0.022(2) 0.0215(19) 0.0023(18) 0.0007(16) 0.0003(18)
C008 0.014(2) 0.025(3) 0.023(2) -0.001(2) 0.0040(18) -0.0018(19)
C009 0.019(2) 0.017(2) 0.0112(19) -0.0014(18) 0.0020(17) -0.0028(19)
C00A 0.018(2) 0.028(3) 0.017(2) -0.003(2) 0.0015(17) -0.004(2)
C00B 0.019(2) 0.024(3) 0.019(2) 0.002(2) 0.0034(18) 0.001(2)
C00C 0.021(2) 0.022(3) 0.023(2) -0.003(2) 0.0040(18) 0.000(2)
C00D 0.021(2) 0.021(2) 0.022(2) -0.001(2) 0.0062(19) 0.003(2)
C00E 0.021(2) 0.022(2) 0.026(2) 0.001(2) 0.0114(19) 0.003(2)
C00F 0.022(2) 0.024(3) 0.022(2) -0.003(2) 0.0044(18) 0.002(2)
C00G 0.018(2) 0.018(2) 0.018(2) -0.0049(19) 0.0044(17) 0.0032(19)
C00H 0.021(2) 0.020(2) 0.035(2) -0.005(2) 0.013(2) 0.001(2)
C00I 0.016(2) 0.016(2) 0.022(2) 0.0003(19) 0.0053(17) -0.0008(19)
C00J 0.021(2) 0.020(2) 0.022(2) 0.003(2) 0.0027(18) -0.001(2)
C00K 0.021(2) 0.025(3) 0.022(2) 0.000(2) 0.0080(18) 0.000(2)
C00L 0.021(2) 0.026(3) 0.026(2) -0.005(2) -0.0008(19) 0.008(2)
C00M 0.025(2) 0.023(3) 0.021(2) -0.003(2) 0.0035(19) -0.003(2)
C00N 0.037(3) 0.020(2) 0.016(2) -0.001(2) 0.0075(19) -0.002(2)
C00O 0.014(2) 0.020(3) 0.039(3) -0.003(2) 0.0025(19) 0.002(2)
C00P 0.022(2) 0.024(3) 0.024(2) 0.004(2) 0.0015(19) -0.007(2)
C00Q 0.022(2) 0.026(3) 0.026(2) -0.002(2) -0.0045(19) 0.002(2)
C00R 0.026(2) 0.032(3) 0.020(2) -0.004(2) 0.0088(19) 0.001(2)
C00S 0.039(3) 0.021(3) 0.040(3) -0.002(2) 0.002(2) -0.003(2)
C00T 0.034(3) 0.021(3) 0.027(2) 0.003(2) 0.015(2) 0.003(2)
C00U 0.037(3) 0.024(3) 0.017(2) 0.001(2) 0.005(2) 0.007(2)
C00V 0.032(3) 0.039(3) 0.028(2) 0.001(2) 0.012(2) -0.010(2)

loop_
_atom_type_symbol
_atom_type_description
_atom_type_scat_dispersion_real
_atom_type_scat_dispersion_imag
_atom_type_scat_source
C C 0.0033 0.0016 'International Tables Vol C Tables 4.2.6.8 and 6.1.1.4'
H H 0.0000 0.0000 'International Tables Vol C Tables 4.2.6.8 and 6.1.1.4'
Br Br -0.2901 2.4595 'International Tables Vol C Tables 4.2.6.8 and 6.1.1.4'
Mn Mn 0.3368 0.7283 'International Tables Vol C Tables 4.2.6.8 and 6.1.1.4'
N N 0.0061 0.0033 'International Tables Vol C Tables 4.2.6.8 and 6.1.1.4'
P P 0.1023 0.0942 'International Tables Vol C Tables 4.2.6.8 and 6.1.1.4'

loop_
_geom_angle_atom_site_label_1
_geom_angle_atom_site_label_2
_geom_angle_atom_site_label_3
_geom_angle
_geom_angle_site_symmetry_1
_geom_angle_site_symmetry_3
_geom_angle_publ_flag
Br02 Mn05 Br01 105.44(3) . . ?
Br03 Mn05 Br01 105.45(3) . . ?
Br03 Mn05 Br02 117.49(3) . . ?
Br03 Mn05 Br04 112.55(3) . . ?
Br04 Mn05 Br01 107.69(3) . . ?
Br04 Mn05 Br02 107.58(3) . . ?
C009 P006 C00B 110.07(18) . . ?
C009 P006 C00G 109.04(18) . . ?
C009 P006 C00I 107.47(19) . . ?
C00B P006 C00G 109.28(19) . . ?
C00B P006 C00I 111.40(19) . . ?
C00I P006 C00G 109.53(18) . . ?
C008 N007 C00S 112.3(3) . . ?
C008 N007 H007 107(3) . . ?
C00S N007 H007 106(3) . . ?
C00V N007 C008 112.9(3) . . ?
C00V N007 C00S 110.2(3) . . ?
C00V N007 H007 108(3) . . ?
N007 C008 H00A 109.2 . . ?
N007 C008 H00B 109.2 . . ?
N007 C008 C00D 112.2(3) . . ?
H00A C008 H00B 107.9 . . ?
C00D C008 H00A 109.2 . . ?
C00D C008 H00B 109.2 . . ?
C00A C009 P006 119.9(3) . . ?
C00A C009 C00K 119.3(4) . . ?
C00K C009 P006 120.7(3) . . ?
C009 C00A H00C 119.8 . . ?
C00R C00A C009 120.4(4) . . ?
C00R C00A H00C 119.8 . . ?
P006 C00B H00D 109.0 . . ?
P006 C00B H00E 109.0 . . ?
H00D C00B H00E 107.8 . . ?
C00J C00B P006 113.1(3) . . ?
C00J C00B H00D 109.0 . . ?
C00J C00B H00E 109.0 . . ?
C00G C00C H00F 120.0 . . ?
C00T C00C H00F 120.0 . . ?
C00T C00C C00G 120.0(4) . . ?
C008 C00D H00G 109.5 . . ?
C008 C00D H00H 109.5 . . ?
C008 C00D C00J 110.7(3) . . ?
H00G C00D H00H 108.1 . . ?
C00J C00D H00G 109.5 . . ?
C00J C00D H00H 109.5 . . ?
C00G C00E H00I 120.1 . . ?
C00G C00E C00L 119.8(4) . . ?
C00L C00E H00I 120.1 . . ?
C00I C00F H00J 120.3 . . ?
C00Q C00F H00J 120.3 . . ?
C00Q C00F C00I 119.4(4) . . ?
C00C C00G P006 118.8(3) . . ?
C00E C00G P006 121.5(3) . . ?
C00E C00G C00C 119.7(4) . . ?
C00M C00H H00K 120.1 . . ?
C00O C00H H00K 120.1 . . ?
C00O C00H C00M 119.7(4) . . ?
C00F C00I P006 118.0(3) . . ?
C00M C00I P006 122.2(3) . . ?
C00M C00I C00F 119.7(4) . . ?
C00B C00J H00L 109.4 . . ?
C00B C00J H00M 109.4 . . ?
C00D C00J C00B 111.1(3) . . ?
C00D C00J H00L 109.4 . . ?
C00D C00J H00M 109.4 . . ?
H00L C00J H00M 108.0 . . ?
C009 C00K H00N 119.9 . . ?
C00P C00K C009 120.2(4) . . ?
C00P C00K H00N 119.9 . . ?
C00E C00L H00O 119.7 . . ?
C00U C00L C00E 120.6(4) . . ?
C00U C00L H00O 119.7 . . ?
C00H C00M H00P 119.9 . . ?
C00I C00M C00H 120.2(4) . . ?
C00I C00M H00P 119.9 . . ?
C00P C00N H00Q 119.7 . . ?
C00P C00N C00R 120.5(4) . . ?
C00R C00N H00Q 119.7 . . ?
C00H C00O H00R 120.0 . . ?
C00H C00O C00Q 120.1(4) . . ?
C00Q C00O H00R 119.9 . . ?
C00K C00P H00S 120.0 . . ?
C00N C00P C00K 120.0(4) . . ?
C00N C00P H00S 120.0 . . ?
C00F C00Q C00O 120.7(4) . . ?
C00F C00Q H00T 119.7 . . ?
C00O C00Q H00T 119.7 . . ?
C00A C00R C00N 119.5(4) . . ?
C00A C00R H00U 120.2 . . ?
C00N C00R H00U 120.2 . . ?
N007 C00S H00V 109.5 . . ?
N007 C00S H00W 109.5 . . ?
N007 C00S H00X 109.5 . . ?
H00V C00S H00W 109.5 . . ?
H00V C00S H00X 109.5 . . ?
H00W C00S H00X 109.5 . . ?
C00C C00T H00Y 119.9 . . ?
C00U C00T C00C 120.2(4) . . ?
C00U C00T H00Y 119.9 . . ?
C00L C00U C00T 119.8(4) . . ?
C00L C00U H00Z 120.1 . . ?
C00T C00U H00Z 120.1 . . ?
N007 C00V H00 109.5 . . ?
N007 C00V H 109.5 . . ?
N007 C00V HA 109.5 . . ?
H00 C00V H 109.5 . . ?
H00 C00V HA 109.5 . . ?
H C00V HA 109.5 . . ?

loop_
_geom_bond_atom_site_label_1
_geom_bond_atom_site_label_2
_geom_bond_distance
_geom_bond_site_symmetry_2
_geom_bond_publ_flag
Br01 Mn05 2.5537(7) . ?
Br02 Mn05 2.5039(8) . ?
Br03 Mn05 2.4850(8) . ?
Br04 Mn05 2.4991(8) . ?
P006 C009 1.790(4) . ?
P006 C00B 1.790(4) . ?
P006 C00G 1.800(4) . ?
P006 C00I 1.795(4) . ?
N007 C008 1.490(5) . ?
N007 C00S 1.495(5) . ?
N007 C00V 1.483(5) . ?
N007 H007 0.89(4) . ?
C008 H00A 0.9900 . ?
C008 H00B 0.9900 . ?
C008 C00D 1.505(5) . ?
C009 C00A 1.392(5) . ?
C009 C00K 1.397(5) . ?
C00A H00C 0.9500 . ?
C00A C00R 1.384(5) . ?
C00B H00D 0.9900 . ?
C00B H00E 0.9900 . ?
C00B C00J 1.536(5) . ?
C00C H00F 0.9500 . ?
C00C C00G 1.394(5) . ?
C00C C00T 1.385(5) . ?
C00D H00G 0.9900 . ?
C00D H00H 0.9900 . ?
C00D C00J 1.525(5) . ?
C00E H00I 0.9500 . ?
C00E C00G 1.387(5) . ?
C00E C00L 1.387(5) . ?
C00F H00J 0.9500 . ?
C00F C00I 1.404(5) . ?
C00F C00Q 1.376(5) . ?
C00H H00K 0.9500 . ?
C00H C00M 1.389(5) . ?
C00H C00O 1.383(5) . ?
C00I C00M 1.385(5) . ?
C00J H00L 0.9900 . ?
C00J H00M 0.9900 . ?
C00K H00N 0.9500 . ?
C00K C00P 1.381(5) . ?
C00L H00O 0.9500 . ?
C00L C00U 1.379(6) . ?
C00M H00P 0.9500 . ?
C00N H00Q 0.9500 . ?
C00N C00P 1.380(6) . ?
C00N C00R 1.389(6) . ?
C00O H00R 0.9500 . ?
C00O C00Q 1.384(5) . ?
C00P H00S 0.9500 . ?
C00Q H00T 0.9500 . ?
C00R H00U 0.9500 . ?
C00S H00V 0.9800 . ?
C00S H00W 0.9800 . ?
C00S H00X 0.9800 . ?
C00T H00Y 0.9500 . ?
C00T C00U 1.384(6) . ?
C00U H00Z 0.9500 . ?
C00V H00 0.9800 . ?
C00V H 0.9800 . ?
C00V HA 0.9800 . ?

loop_
_geom_torsion_atom_site_label_1
_geom_torsion_atom_site_label_2
_geom_torsion_atom_site_label_3
_geom_torsion_atom_site_label_4
_geom_torsion
_geom_torsion_site_symmetry_1
_geom_torsion_site_symmetry_2
_geom_torsion_site_symmetry_3
_geom_torsion_site_symmetry_4
_geom_torsion_publ_flag
P006 C009 C00A C00R -177.3(3) . . . . ?
P006 C009 C00K C00P 178.4(3) . . . . ?
P006 C00B C00J C00D -163.0(3) . . . . ?
P006 C00I C00M C00H 176.0(3) . . . . ?
N007 C008 C00D C00J -169.0(3) . . . . ?
C008 C00D C00J C00B -174.2(3) . . . . ?
C009 P006 C00B C00J -167.6(3) . . . . ?
C009 P006 C00G C00C 60.9(4) . . . . ?
C009 P006 C00G C00E -116.9(4) . . . . ?
C009 P006 C00I C00F 49.8(4) . . . . ?
C009 P006 C00I C00M -128.0(3) . . . . ?
C009 C00A C00R C00N -1.7(6) . . . . ?
C009 C00K C00P C00N -0.4(6) . . . . ?
C00A C009 C00K C00P 0.0(6) . . . . ?
C00B P006 C009 C00A -32.9(4) . . . . ?
C00B P006 C009 C00K 148.8(3) . . . . ?
C00B P006 C00G C00C -178.7(3) . . . . ?
C00B P006 C00G C00E 3.5(4) . . . . ?
C00B P006 C00I C00F -70.8(4) . . . . ?
C00B P006 C00I C00M 111.4(4) . . . . ?
C00C C00T C00U C00L 0.4(7) . . . . ?
C00E C00L C00U C00T -0.4(6) . . . . ?
C00F C00I C00M C00H -1.7(6) . . . . ?
C00G P006 C009 C00A 87.0(3) . . . . ?
C00G P006 C009 C00K -91.4(3) . . . . ?
C00G P006 C00B C00J 72.6(3) . . . . ?
C00G P006 C00I C00F 168.1(3) . . . . ?
C00G P006 C00I C00M -9.7(4) . . . . ?
C00G C00C C00T C00U 0.4(6) . . . . ?
C00G C00E C00L C00U -0.3(6) . . . . ?
C00H C00O C00Q C00F -2.3(7) . . . . ?
C00I P006 C009 C00A -154.4(3) . . . . ?
C00I P006 C009 C00K 27.3(4) . . . . ?
C00I P006 C00B C00J -48.5(3) . . . . ?
C00I P006 C00G C00C -56.4(4) . . . . ?
C00I P006 C00G C00E 125.8(3) . . . . ?
C00I C00F C00Q C00O -0.3(6) . . . . ?
C00K C009 C00A C00R 1.1(6) . . . . ?
C00L C00E C00G P006 178.8(3) . . . . ?
C00L C00E C00G C00C 1.0(6) . . . . ?
C00M C00H C00O C00Q 2.9(6) . . . . ?
C00O C00H C00M C00I -0.9(6) . . . . ?
C00P C00N C00R C00A 1.3(6) . . . . ?
C00Q C00F C00I P006 -175.5(3) . . . . ?
C00Q C00F C00I C00M 2.3(6) . . . . ?
C00R C00N C00P C00K -0.2(6) . . . . ?
C00S N007 C008 C00D 172.3(3) . . . . ?
C00T C00C C00G P006 -178.9(3) . . . . ?
C00T C00C C00G C00E -1.0(6) . . . . ?
C00V N007 C008 C00D -62.3(4) . . . . ?
